data_2231162
loop_
_publ_author_name
'Fun, Hoong-Kun'
'Loh, Wan-Sin'
'Sarojini, B. K.'
'Umesha, K.'
'Narayana, B.'

_publ_section_title
;
 Methyl
 (2<i>Z</i>)-2-(2-fluoro-4-methoxybenzylidene)-5-(4-methoxyphenyl)-7-methyl-3-oxo-2,3-dihydro-5<i>H</i>-[1,3]thiazolo[3,2-<i>a</i>]pyrimidine-6-carboxylate
;
_journal_coeditor_code IS2738
_journal_issue 8
_journal_name_full 'Acta Crystallographica Section E'
_journal_page_first o1913
_journal_page_last o1914
_journal_paper_doi 10.1107/S1600536811025141
_journal_volume 67
_journal_year 2011
_chemical_formula_iupac 'C24 H21 F N2 O5 S'
_chemical_formula_moiety 'C24 H21 F N2 O5 S'
_chemical_formula_sum 'C24 H21 F N2 O5 S'
_chemical_formula_weight 468.49
_chemical_name_systematic
;
Methyl (2<i>Z</i>)-2-(2-fluoro-4-methoxybenzylidene)-5-(4-methoxyphenyl)-
7-methyl-3-oxo-2,3-dihydro-5<i>H</i>-[1,3]thiazolo[3,2-<i>a</i>]pyrimidine-
6-carboxylate
;
_space_group_IT_number 2
_symmetry_cell_setting triclinic
_symmetry_space_group_name_Hall '-P 1'
_symmetry_space_group_name_H-M 'P -1'
_atom_sites_solution_hydrogens geom
_atom_sites_solution_primary direct
_atom_sites_solution_secondary difmap
_audit_creation_method SHELXL-97
_cell_angle_alpha 61.9390(10)
_cell_angle_beta 80.7910(10)
_cell_angle_gamma 84.8780(10)
_cell_formula_units_Z 4
_cell_length_a 11.7374(2)
_cell_length_b 14.3062(2)
_cell_length_c 14.5552(2)
_cell_measurement_reflns_used 9870
_cell_measurement_temperature 100.00(10)
_cell_measurement_theta_max 30.22
_cell_measurement_theta_min 2.53
_cell_volume 2128.69(6)
_computing_cell_refinement 'SAINT (Bruker, 2009)'
_computing_data_collection 'APEX2 (Bruker, 2009)'
_computing_data_reduction 'SAINT (Bruker, 2009)'
_computing_molecular_graphics 'SHELXTL (Sheldrick, 2008)'
_computing_publication_material
;
SHELXTL (Sheldrick, 2008) and PLATON (Spek, 2009)
;
_computing_structure_refinement 'SHELXTL (Sheldrick, 2008)'
_computing_structure_solution 'SHELXTL (Sheldrick, 2008)'
_diffrn_ambient_temperature 100.00(10)
_diffrn_measured_fraction_theta_full 0.991
_diffrn_measured_fraction_theta_max 0.991
_diffrn_measurement_device_type
;
Bruker SMART APEXII CCD area-detector
;
_diffrn_measurement_method '\f and \w'
_diffrn_radiation_monochromator graphite
_diffrn_radiation_source 'fine-focus sealed tube'
_diffrn_radiation_type MoK\a
_diffrn_radiation_wavelength 0.71073
_diffrn_reflns_av_R_equivalents 0.0313
_diffrn_reflns_av_sigmaI/netI 0.0322
_diffrn_reflns_limit_h_max 16
_diffrn_reflns_limit_h_min -16
_diffrn_reflns_limit_k_max 20
_diffrn_reflns_limit_k_min -19
_diffrn_reflns_limit_l_max 20
_diffrn_reflns_limit_l_min -20
_diffrn_reflns_number 46547
_diffrn_reflns_theta_full 30.28
_diffrn_reflns_theta_max 30.28
_diffrn_reflns_theta_min 1.60
_diffrn_standards_number 0
_exptl_absorpt_coefficient_mu 0.202
_exptl_absorpt_correction_T_max 0.9797
_exptl_absorpt_correction_T_min 0.9290
_exptl_absorpt_correction_type multi-scan
_exptl_absorpt_process_details '(<i>SADABS</i>; Bruker, 2009)'
_exptl_crystal_colour yellow
_exptl_crystal_density_diffrn 1.462
_exptl_crystal_density_method 'not measured'
_exptl_crystal_description plate
_exptl_crystal_F_000 976
_exptl_crystal_size_max 0.37
_exptl_crystal_size_mid 0.33
_exptl_crystal_size_min 0.10
_refine_diff_density_max 0.493
_refine_diff_density_min -0.489
_refine_ls_extinction_method none
_refine_ls_goodness_of_fit_ref 1.036
_refine_ls_hydrogen_treatment constr
_refine_ls_matrix_type full
_refine_ls_number_parameters 602
_refine_ls_number_reflns 12629
_refine_ls_number_restraints 0
_refine_ls_restrained_S_all 1.036
_refine_ls_R_factor_all 0.0595
_refine_ls_R_factor_gt 0.0436
_refine_ls_shift/su_max 0.001
_refine_ls_shift/su_mean 0.000
_refine_ls_structure_factor_coef Fsqd
_refine_ls_weighting_details 'calc w=1/[\s^2^(Fo^2^)+(0.0608P)^2^+0.8664P] where P=(Fo^2^+2Fc^2^)/3'
_refine_ls_weighting_scheme calc
_refine_ls_wR_factor_gt 0.1107
_refine_ls_wR_factor_ref 0.1226
_reflns_number_gt 10022
_reflns_number_total 12629
_reflns_threshold_expression I>2\s(I)
_cod_data_source_file is2738.cif
_cod_data_source_block I
_cod_database_code 2231162
_cod_database_fobs_code 2231162

loop_
_symmetry_equiv_pos_as_xyz
'x, y, z'
'-x, -y, -z'

loop_
_atom_site_type_symbol
_atom_site_label
_atom_site_fract_x
_atom_site_fract_y
_atom_site_fract_z
_atom_site_U_iso_or_equiv
_atom_site_adp_type
_atom_site_calc_flag
_atom_site_refinement_flags
_atom_site_occupancy
_atom_site_symmetry_multiplicity
S S1A 0.74753(3) 0.78373(3) 0.38302(3) 0.01691(8) Uani d . 1 1
F F1A 1.06880(7) 0.51889(7) 0.31316(7) 0.02532(19) Uani d . 1 1
O O1A 0.97502(9) 0.88905(8) 0.13570(8) 0.0236(2) Uani d . 1 1
O O2A 0.86743(9) 1.26518(8) 0.02597(8) 0.0226(2) Uani d . 1 1
O O3A 0.70722(10) 1.31812(9) 0.09628(9) 0.0289(2) Uani d . 1 1
O O4A 1.26523(9) 1.11070(9) 0.31666(8) 0.0220(2) Uani d . 1 1
O O5A 0.83717(9) 0.25364(8) 0.60271(8) 0.0228(2) Uani d . 1 1
N N1A 0.83373(10) 0.95336(9) 0.22110(9) 0.0154(2) Uani d . 1 1
N N2A 0.67609(10) 0.98277(10) 0.32890(9) 0.0182(2) Uani d . 1 1
C C1A 0.74917(12) 0.92232(11) 0.30607(10) 0.0160(2) Uani d . 1 1
C C2A 0.67868(12) 1.09231(11) 0.25526(11) 0.0171(3) Uani d . 1 1
C C3A 0.76554(12) 1.13335(11) 0.17452(11) 0.0163(3) Uani d . 1 1
C C4A 0.86866(11) 1.06546(10) 0.16296(10) 0.0152(2) Uani d . 1 1
H H4AA 0.8902 1.0849 0.0869 0.018 Uiso calc R 1 1
C C5A 0.89772(12) 0.87326(11) 0.20725(11) 0.0169(3) Uani d . 1 1
C C6A 0.85833(12) 0.76833(11) 0.29416(10) 0.0165(3) Uani d . 1 1
C C7A 0.91184(12) 0.67857(11) 0.29940(11) 0.0171(3) Uani d . 1 1
H H7AA 0.9724 0.6883 0.2441 0.021 Uiso calc R 1 1
C C8A 0.88975(12) 0.56950(11) 0.37761(10) 0.0164(3) Uani d . 1 1
C C9A 0.97110(12) 0.49082(11) 0.38290(11) 0.0175(3) Uani d . 1 1
C C10A 0.95972(12) 0.38516(11) 0.45515(11) 0.0183(3) Uani d . 1 1
H H10A 1.0185 0.3348 0.4558 0.022 Uiso calc R 1 1
C C11A 0.85951(12) 0.35454(11) 0.52711(11) 0.0177(3) Uani d . 1 1
C C12A 0.77288(12) 0.43003(11) 0.52394(11) 0.0182(3) Uani d . 1 1
H H12A 0.7036 0.4090 0.5719 0.022 Uiso calc R 1 1
C C13A 0.78905(12) 0.53461(11) 0.45091(11) 0.0173(3) Uani d . 1 1
H H13A 0.7302 0.5851 0.4499 0.021 Uiso calc R 1 1
C C14A 0.57542(12) 1.15044(12) 0.27907(12) 0.0227(3) Uani d . 1 1
H H14A 0.5819 1.2262 0.2299 0.034 Uiso calc R 1 1
H H14B 0.5713 1.1399 0.3511 0.034 Uiso calc R 1 1
H H14C 0.5054 1.1233 0.2718 0.034 Uiso calc R 1 1
C C15A 0.77248(12) 1.24770(11) 0.09754(11) 0.0179(3) Uani d . 1 1
C C16A 0.88851(16) 1.37461(12) -0.04928(13) 0.0290(3) Uani d . 1 1
H H16A 0.9594 1.3794 -0.0970 0.044 Uiso calc R 1 1
H H16B 0.8971 1.4152 -0.0122 0.044 Uiso calc R 1 1
H H16C 0.8234 1.4036 -0.0897 0.044 Uiso calc R 1 1
C C17A 0.97262(11) 1.08027(10) 0.20475(10) 0.0146(2) Uani d . 1 1
C C18A 0.96020(12) 1.08372(11) 0.29973(11) 0.0168(3) Uani d . 1 1
H H18A 0.8853 1.0790 0.3377 0.020 Uiso calc R 1 1
C C19A 1.05591(12) 1.09396(11) 0.34035(11) 0.0177(3) Uani d . 1 1
H H19A 1.0462 1.0959 0.4055 0.021 Uiso calc R 1 1
C C20A 1.16530(12) 1.10132(11) 0.28444(11) 0.0173(3) Uani d . 1 1
C C21A 1.17872(12) 1.09913(12) 0.18825(11) 0.0198(3) Uani d . 1 1
H H21A 1.2534 1.1047 0.1498 0.024 Uiso calc R 1 1
C C22A 1.08299(12) 1.08886(11) 0.14903(11) 0.0181(3) Uani d . 1 1
H H22A 1.0926 1.0877 0.0835 0.022 Uiso calc R 1 1
C C23A 1.25509(14) 1.10826(15) 0.41683(13) 0.0281(3) Uani d . 1 1
H H23A 1.3318 1.1143 0.4318 0.042 Uiso calc R 1 1
H H23B 1.2207 1.0413 0.4712 0.042 Uiso calc R 1 1
H H23C 1.2058 1.1675 0.4162 0.042 Uiso calc R 1 1
C C24A 0.91703(14) 0.17216(12) 0.60228(12) 0.0240(3) Uani d . 1 1
H H24A 0.8921 0.1039 0.6615 0.036 Uiso calc R 1 1
H H24B 0.9940 0.1880 0.6087 0.036 Uiso calc R 1 1
H H24C 0.9196 0.1687 0.5363 0.036 Uiso calc R 1 1
S S1B 0.73247(3) 0.73597(3) 0.09732(3) 0.01691(8) Uani d . 1 1
F F1B 0.43727(7) 1.00519(7) 0.19386(7) 0.02408(19) Uani d . 1 1
O O1B 0.50193(9) 0.63422(8) 0.34200(8) 0.0209(2) Uani d . 1 1
O O2B 0.61941(9) 0.25875(8) 0.46823(8) 0.0207(2) Uani d . 1 1
O O3B 0.78696(9) 0.20771(8) 0.40519(8) 0.0236(2) Uani d . 1 1
O O4B 0.21975(9) 0.37224(9) 0.19460(8) 0.0222(2) Uani d . 1 1
O O5B 0.63291(10) 1.27590(8) -0.10488(8) 0.0250(2) Uani d . 1 1
N N1B 0.64551(10) 0.56854(9) 0.26041(9) 0.0151(2) Uani d . 1 1
N N2B 0.81022(10) 0.53686(9) 0.16058(9) 0.0173(2) Uani d . 1 1
C C1B 0.73321(11) 0.59824(11) 0.17804(10) 0.0157(2) Uani d . 1 1
C C2B 0.80789(11) 0.42898(11) 0.23771(10) 0.0160(2) Uani d . 1 1
C C3B 0.71905(11) 0.38889(11) 0.31656(10) 0.0151(2) Uani d . 1 1
C C4B 0.61373(11) 0.45619(10) 0.32381(10) 0.0147(2) Uani d . 1 1
H H4BA 0.5924 0.4411 0.3987 0.018 Uiso calc R 1 1
C C5B 0.57923(11) 0.64961(11) 0.27055(10) 0.0160(2) Uani d . 1 1
C C6B 0.61960(11) 0.75356(11) 0.18334(10) 0.0161(2) Uani d . 1 1
C C7B 0.56982(12) 0.84384(11) 0.17922(10) 0.0164(3) Uani d . 1 1
H H7BA 0.5093 0.8343 0.2345 0.020 Uiso calc R 1 1
C C8B 0.59422(12) 0.95327(11) 0.10361(10) 0.0162(3) Uani d . 1 1
C C9B 0.52370(12) 1.03373(11) 0.11276(11) 0.0176(3) Uani d . 1 1
C C10B 0.53657(12) 1.13969(11) 0.04417(11) 0.0194(3) Uani d . 1 1
H H10B 0.4859 1.1910 0.0535 0.023 Uiso calc R 1 1
C C11B 0.62607(13) 1.17023(11) -0.03983(11) 0.0189(3) Uani d . 1 1
C C12B 0.70110(13) 1.09380(12) -0.05141(11) 0.0214(3) Uani d . 1 1
H H12B 0.7630 1.1142 -0.1074 0.026 Uiso calc R 1 1
C C13B 0.68413(13) 0.98811(12) 0.01961(11) 0.0202(3) Uani d . 1 1
H H13B 0.7357 0.9368 0.0111 0.024 Uiso calc R 1 1
C C14B 0.91448(12) 0.37015(12) 0.22093(12) 0.0206(3) Uani d . 1 1
H H14D 0.9023 0.2938 0.2633 0.031 Uiso calc R 1 1
H H14E 0.9796 0.3904 0.2420 0.031 Uiso calc R 1 1
H H14F 0.9314 0.3878 0.1465 0.031 Uiso calc R 1 1
C C15B 0.71571(12) 0.27668(11) 0.39846(10) 0.0166(3) Uani d . 1 1
C C16B 0.60587(14) 0.15225(12) 0.55346(12) 0.0261(3) Uani d . 1 1
H H16D 0.5295 0.1458 0.5944 0.039 Uiso calc R 1 1
H H16E 0.6656 0.1369 0.5989 0.039 Uiso calc R 1 1
H H16F 0.6134 0.1019 0.5249 0.039 Uiso calc R 1 1
C C17B 0.51005(11) 0.43441(10) 0.28660(10) 0.0150(2) Uani d . 1 1
C C18B 0.51751(12) 0.44252(12) 0.18702(11) 0.0193(3) Uani d . 1 1
H H18B 0.5886 0.4618 0.1415 0.023 Uiso calc R 1 1
C C19B 0.42220(12) 0.42283(12) 0.15258(11) 0.0202(3) Uani d . 1 1
H H19B 0.4282 0.4292 0.0840 0.024 Uiso calc R 1 1
C C20B 0.31845(12) 0.39380(11) 0.21960(11) 0.0173(3) Uani d . 1 1
C C21B 0.31040(12) 0.38513(12) 0.32011(11) 0.0204(3) Uani d . 1 1
H H21B 0.2396 0.3655 0.3659 0.025 Uiso calc R 1 1
C C22B 0.40572(12) 0.40517(12) 0.35291(11) 0.0187(3) Uani d . 1 1
H H22B 0.3998 0.3989 0.4214 0.022 Uiso calc R 1 1
C C23B 0.22887(14) 0.37021(14) 0.09641(13) 0.0274(3) Uani d . 1 1
H H23D 0.1544 0.3509 0.0883 0.041 Uiso calc R 1 1
H H23E 0.2880 0.3179 0.0947 0.041 Uiso calc R 1 1
H H23F 0.2505 0.4404 0.0389 0.041 Uiso calc R 1 1
C C24B 0.71782(15) 1.30983(13) -0.19621(12) 0.0299(3) Uani d . 1 1
H H24D 0.7114 1.3868 -0.2390 0.045 Uiso calc R 1 1
H H24E 0.7051 1.2748 -0.2375 0.045 Uiso calc R 1 1
H H24F 0.7950 1.2912 -0.1746 0.045 Uiso calc R 1 1

loop_
_atom_site_aniso_label
_atom_site_aniso_U_11
_atom_site_aniso_U_22
_atom_site_aniso_U_33
_atom_site_aniso_U_12
_atom_site_aniso_U_13
_atom_site_aniso_U_23
S1A 0.01787(16) 0.01556(16) 0.01531(15) -0.00280(12) 0.00011(12) -0.00582(12)
F1A 0.0188(4) 0.0223(4) 0.0273(5) -0.0011(3) 0.0040(3) -0.0074(4)
O1A 0.0270(5) 0.0179(5) 0.0206(5) -0.0025(4) 0.0056(4) -0.0069(4)
O2A 0.0240(5) 0.0152(5) 0.0208(5) -0.0008(4) 0.0003(4) -0.0029(4)
O3A 0.0318(6) 0.0199(5) 0.0287(6) 0.0079(5) -0.0022(5) -0.0080(5)
O4A 0.0152(5) 0.0293(6) 0.0234(5) -0.0021(4) -0.0046(4) -0.0130(5)
O5A 0.0272(5) 0.0144(5) 0.0213(5) -0.0013(4) -0.0024(4) -0.0039(4)
N1A 0.0160(5) 0.0137(5) 0.0146(5) -0.0019(4) -0.0014(4) -0.0050(4)
N2A 0.0163(5) 0.0179(6) 0.0197(6) -0.0016(4) -0.0016(4) -0.0082(5)
C1A 0.0153(6) 0.0177(6) 0.0145(6) -0.0031(5) -0.0027(5) -0.0064(5)
C2A 0.0146(6) 0.0185(6) 0.0197(6) 0.0003(5) -0.0040(5) -0.0096(5)
C3A 0.0150(6) 0.0149(6) 0.0181(6) 0.0010(5) -0.0048(5) -0.0064(5)
C4A 0.0153(6) 0.0141(6) 0.0153(6) -0.0012(5) -0.0028(5) -0.0057(5)
C5A 0.0187(6) 0.0152(6) 0.0166(6) -0.0017(5) -0.0022(5) -0.0069(5)
C6A 0.0177(6) 0.0169(6) 0.0141(6) -0.0036(5) -0.0020(5) -0.0059(5)
C7A 0.0177(6) 0.0180(6) 0.0156(6) -0.0032(5) -0.0015(5) -0.0076(5)
C8A 0.0180(6) 0.0156(6) 0.0162(6) -0.0021(5) -0.0031(5) -0.0074(5)
C9A 0.0157(6) 0.0192(7) 0.0165(6) -0.0024(5) -0.0013(5) -0.0074(5)
C10A 0.0178(6) 0.0173(7) 0.0199(6) 0.0008(5) -0.0050(5) -0.0081(5)
C11A 0.0221(7) 0.0153(6) 0.0156(6) -0.0022(5) -0.0054(5) -0.0059(5)
C12A 0.0188(6) 0.0185(7) 0.0159(6) -0.0033(5) -0.0001(5) -0.0071(5)
C13A 0.0184(6) 0.0160(6) 0.0185(6) 0.0002(5) -0.0029(5) -0.0089(5)
C14A 0.0172(7) 0.0217(7) 0.0290(7) 0.0012(5) -0.0004(6) -0.0126(6)
C15A 0.0191(6) 0.0181(6) 0.0170(6) -0.0003(5) -0.0060(5) -0.0072(5)
C16A 0.0381(9) 0.0171(7) 0.0230(7) -0.0027(6) -0.0011(7) -0.0026(6)
C17A 0.0137(6) 0.0119(6) 0.0159(6) 0.0000(5) -0.0023(5) -0.0044(5)
C18A 0.0139(6) 0.0182(6) 0.0187(6) -0.0001(5) -0.0003(5) -0.0093(5)
C19A 0.0178(6) 0.0185(6) 0.0184(6) 0.0003(5) -0.0027(5) -0.0099(5)
C20A 0.0152(6) 0.0156(6) 0.0198(6) -0.0002(5) -0.0046(5) -0.0064(5)
C21A 0.0144(6) 0.0227(7) 0.0196(6) -0.0012(5) -0.0004(5) -0.0080(6)
C22A 0.0167(6) 0.0200(7) 0.0155(6) -0.0008(5) -0.0004(5) -0.0069(5)
C23A 0.0233(7) 0.0404(9) 0.0285(8) -0.0028(7) -0.0067(6) -0.0211(7)
C24A 0.0280(8) 0.0154(7) 0.0258(7) 0.0013(6) -0.0098(6) -0.0056(6)
S1B 0.01764(16) 0.01579(16) 0.01431(15) -0.00132(12) 0.00060(12) -0.00518(12)
F1B 0.0216(4) 0.0228(5) 0.0226(4) 0.0024(3) 0.0026(3) -0.0085(4)
O1B 0.0198(5) 0.0194(5) 0.0198(5) -0.0009(4) 0.0035(4) -0.0079(4)
O2B 0.0187(5) 0.0172(5) 0.0186(5) 0.0001(4) -0.0003(4) -0.0027(4)
O3B 0.0252(5) 0.0203(5) 0.0223(5) 0.0070(4) -0.0052(4) -0.0080(4)
O4B 0.0151(5) 0.0271(6) 0.0270(5) -0.0020(4) -0.0050(4) -0.0139(5)
O5B 0.0336(6) 0.0162(5) 0.0198(5) -0.0040(4) -0.0040(4) -0.0033(4)
N1B 0.0144(5) 0.0144(5) 0.0146(5) -0.0011(4) -0.0009(4) -0.0054(4)
N2B 0.0156(5) 0.0175(6) 0.0162(5) -0.0001(4) -0.0004(4) -0.0064(5)
C1B 0.0144(6) 0.0184(6) 0.0140(6) -0.0021(5) -0.0018(5) -0.0070(5)
C2B 0.0143(6) 0.0174(6) 0.0174(6) 0.0004(5) -0.0037(5) -0.0088(5)
C3B 0.0140(6) 0.0158(6) 0.0157(6) 0.0013(5) -0.0039(5) -0.0071(5)
C4B 0.0135(6) 0.0141(6) 0.0140(6) -0.0008(5) -0.0008(5) -0.0047(5)
C5B 0.0153(6) 0.0165(6) 0.0162(6) -0.0005(5) -0.0031(5) -0.0073(5)
C6B 0.0153(6) 0.0173(6) 0.0142(6) -0.0019(5) -0.0018(5) -0.0059(5)
C7B 0.0153(6) 0.0181(6) 0.0152(6) -0.0014(5) -0.0019(5) -0.0071(5)
C8B 0.0172(6) 0.0162(6) 0.0160(6) 0.0000(5) -0.0047(5) -0.0073(5)
C9B 0.0171(6) 0.0205(7) 0.0150(6) -0.0013(5) -0.0028(5) -0.0076(5)
C10B 0.0211(7) 0.0186(7) 0.0200(6) 0.0019(5) -0.0068(5) -0.0093(5)
C11B 0.0241(7) 0.0151(6) 0.0171(6) -0.0031(5) -0.0066(5) -0.0056(5)
C12B 0.0236(7) 0.0208(7) 0.0176(6) -0.0046(6) 0.0006(5) -0.0074(6)
C13B 0.0219(7) 0.0185(7) 0.0198(6) -0.0012(5) -0.0008(5) -0.0090(6)
C14B 0.0166(6) 0.0204(7) 0.0238(7) 0.0016(5) 0.0002(5) -0.0105(6)
C15B 0.0173(6) 0.0182(6) 0.0152(6) -0.0001(5) -0.0044(5) -0.0078(5)
C16B 0.0261(8) 0.0194(7) 0.0212(7) -0.0025(6) -0.0013(6) -0.0002(6)
C17B 0.0135(6) 0.0137(6) 0.0155(6) 0.0006(5) -0.0024(5) -0.0050(5)
C18B 0.0151(6) 0.0240(7) 0.0176(6) -0.0035(5) 0.0002(5) -0.0088(6)
C19B 0.0187(7) 0.0244(7) 0.0181(6) -0.0013(5) -0.0034(5) -0.0098(6)
C20B 0.0144(6) 0.0149(6) 0.0222(6) 0.0007(5) -0.0050(5) -0.0078(5)
C21B 0.0146(6) 0.0233(7) 0.0216(7) -0.0025(5) 0.0003(5) -0.0094(6)
C22B 0.0161(6) 0.0216(7) 0.0165(6) -0.0011(5) 0.0000(5) -0.0079(5)
C23B 0.0211(7) 0.0368(9) 0.0344(8) -0.0011(6) -0.0071(6) -0.0238(8)
C24B 0.0373(9) 0.0222(8) 0.0219(7) -0.0080(7) -0.0019(7) -0.0028(6)

loop_
_atom_type_symbol
_atom_type_description
_atom_type_scat_dispersion_real
_atom_type_scat_dispersion_imag
_atom_type_scat_source
C C 0.0033 0.0016 'International Tables Vol C Tables 4.2.6.8 and 6.1.1.4'
H H 0.0000 0.0000 'International Tables Vol C Tables 4.2.6.8 and 6.1.1.4'
N N 0.0061 0.0033 'International Tables Vol C Tables 4.2.6.8 and 6.1.1.4'
O O 0.0106 0.0060 'International Tables Vol C Tables 4.2.6.8 and 6.1.1.4'
F F 0.0171 0.0103 'International Tables Vol C Tables 4.2.6.8 and 6.1.1.4'
S S 0.1246 0.1234 'International Tables Vol C Tables 4.2.6.8 and 6.1.1.4'

loop_
_geom_angle_atom_site_label_1
_geom_angle_atom_site_label_2
_geom_angle_atom_site_label_3
_geom_angle
C6A S1A C1A 91.13(6)
C15A O2A C16A 115.45(12)
C20A O4A C23A 116.84(11)
C11A O5A C24A 117.68(12)
C1A N1A C5A 116.74(11)
C1A N1A C4A 119.51(11)
C5A N1A C4A 122.50(11)
C1A N2A C2A 116.50(12)
N2A C1A N1A 126.57(13)
N2A C1A S1A 121.71(11)
N1A C1A S1A 111.69(10)
C3A C2A N2A 121.64(12)
C3A C2A C14A 127.04(13)
N2A C2A C14A 111.32(12)
C2A C3A C15A 123.13(13)
C2A C3A C4A 121.29(12)
C15A C3A C4A 115.37(12)
N1A C4A C17A 109.69(10)
N1A C4A C3A 108.04(11)
C17A C4A C3A 112.26(11)
N1A C4A H4AA 108.9
C17A C4A H4AA 108.9
C3A C4A H4AA 108.9
O1A C5A N1A 123.89(13)
O1A C5A C6A 126.57(13)
N1A C5A C6A 109.53(11)
C7A C6A C5A 119.98(12)
C7A C6A S1A 129.08(11)
C5A C6A S1A 110.82(10)
C6A C7A C8A 129.12(13)
C6A C7A H7AA 115.4
C8A C7A H7AA 115.4
C9A C8A C13A 115.48(12)
C9A C8A C7A 119.74(12)
C13A C8A C7A 124.78(13)
F1A C9A C10A 117.14(12)
F1A C9A C8A 118.38(12)
C10A C9A C8A 124.49(13)
C9A C10A C11A 118.03(13)
C9A C10A H10A 121.0
C11A C10A H10A 121.0
O5A C11A C10A 124.32(13)
O5A C11A C12A 115.59(12)
C10A C11A C12A 120.09(13)
C13A C12A C11A 119.53(13)
C13A C12A H12A 120.2
C11A C12A H12A 120.2
C12A C13A C8A 122.35(13)
C12A C13A H13A 118.8
C8A C13A H13A 118.8
C2A C14A H14A 109.5
C2A C14A H14B 109.5
H14A C14A H14B 109.5
C2A C14A H14C 109.5
H14A C14A H14C 109.5
H14B C14A H14C 109.5
O3A C15A O2A 122.37(13)
O3A C15A C3A 127.66(14)
O2A C15A C3A 109.96(12)
O2A C16A H16A 109.5
O2A C16A H16B 109.5
H16A C16A H16B 109.5
O2A C16A H16C 109.5
H16A C16A H16C 109.5
H16B C16A H16C 109.5
C18A C17A C22A 118.73(12)
C18A C17A C4A 120.87(12)
C22A C17A C4A 120.39(12)
C17A C18A C19A 121.20(12)
C17A C18A H18A 119.4
C19A C18A H18A 119.4
C20A C19A C18A 119.35(12)
C20A C19A H19A 120.3
C18A C19A H19A 120.3
O4A C20A C19A 124.58(12)
O4A C20A C21A 115.46(12)
C19A C20A C21A 119.96(12)
C22A C21A C20A 120.02(13)
C22A C21A H21A 120.0
C20A C21A H21A 120.0
C21A C22A C17A 120.72(13)
C21A C22A H22A 119.6
C17A C22A H22A 119.6
O4A C23A H23A 109.5
O4A C23A H23B 109.5
H23A C23A H23B 109.5
O4A C23A H23C 109.5
H23A C23A H23C 109.5
H23B C23A H23C 109.5
O5A C24A H24A 109.5
O5A C24A H24B 109.5
H24A C24A H24B 109.5
O5A C24A H24C 109.5
H24A C24A H24C 109.5
H24B C24A H24C 109.5
C1B S1B C6B 91.33(6)
C15B O2B C16B 116.22(11)
C20B O4B C23B 116.59(11)
C11B O5B C24B 116.97(12)
C1B N1B C5B 116.75(11)
C1B N1B C4B 120.30(11)
C5B N1B C4B 122.30(11)
C1B N2B C2B 116.32(12)
N2B C1B N1B 126.41(13)
N2B C1B S1B 122.14(10)
N1B C1B S1B 111.42(10)
C3B C2B N2B 122.00(12)
C3B C2B C14B 126.45(13)
N2B C2B C14B 111.53(12)
C2B C3B C15B 122.75(12)
C2B C3B C4B 121.57(12)
C15B C3B C4B 115.64(11)
N1B C4B C3B 108.06(10)
N1B C4B C17B 110.01(10)
C3B C4B C17B 113.02(11)
N1B C4B H4BA 108.6
C3B C4B H4BA 108.6
C17B C4B H4BA 108.6
O1B C5B N1B 123.30(13)
O1B C5B C6B 127.04(13)
N1B C5B C6B 109.65(11)
C7B C6B C5B 119.92(12)
C7B C6B S1B 129.49(11)
C5B C6B S1B 110.59(10)
C6B C7B C8B 130.12(13)
C6B C7B H7BA 114.9
C8B C7B H7BA 114.9
C13B C8B C9B 115.22(13)
C13B C8B C7B 125.77(13)
C9B C8B C7B 119.02(12)
F1B C9B C10B 117.93(12)
F1B C9B C8B 117.95(12)
C10B C9B C8B 124.12(13)
C9B C10B C11B 118.45(13)
C9B C10B H10B 120.8
C11B C10B H10B 120.8
O5B C11B C12B 124.75(13)
O5B C11B C10B 115.22(13)
C12B C11B C10B 120.03(13)
C13B C12B C11B 119.23(13)
C13B C12B H12B 120.4
C11B C12B H12B 120.4
C12B C13B C8B 122.92(14)
C12B C13B H13B 118.5
C8B C13B H13B 118.5
C2B C14B H14D 109.5
C2B C14B H14E 109.5
H14D C14B H14E 109.5
C2B C14B H14F 109.5
H14D C14B H14F 109.5
H14E C14B H14F 109.5
O3B C15B O2B 122.50(13)
O3B C15B C3B 127.07(13)
O2B C15B C3B 110.43(11)
O2B C16B H16D 109.5
O2B C16B H16E 109.5
H16D C16B H16E 109.5
O2B C16B H16F 109.5
H16D C16B H16F 109.5
H16E C16B H16F 109.5
C18B C17B C22B 118.95(12)
C18B C17B C4B 120.97(12)
C22B C17B C4B 120.08(12)
C17B C18B C19B 121.05(13)
C17B C18B H18B 119.5
C19B C18B H18B 119.5
C20B C19B C18B 119.40(13)
C20B C19B H19B 120.3
C18B C19B H19B 120.3
O4B C20B C19B 124.54(13)
O4B C20B C21B 115.59(12)
C19B C20B C21B 119.87(12)
C22B C21B C20B 119.97(13)
C22B C21B H21B 120.0
C20B C21B H21B 120.0
C21B C22B C17B 120.76(13)
C21B C22B H22B 119.6
C17B C22B H22B 119.6
O4B C23B H23D 109.5
O4B C23B H23E 109.5
H23D C23B H23E 109.5
O4B C23B H23F 109.5
H23D C23B H23F 109.5
H23E C23B H23F 109.5
O5B C24B H24D 109.5
O5B C24B H24E 109.5
H24D C24B H24E 109.5
O5B C24B H24F 109.5
H24D C24B H24F 109.5
H24E C24B H24F 109.5

loop_
_geom_bond_atom_site_label_1
_geom_bond_atom_site_label_2
_geom_bond_distance
S1A C6A 1.7581(14)
S1A C1A 1.7597(14)
F1A C9A 1.3538(15)
O1A C5A 1.2131(17)
O2A C15A 1.3501(17)
O2A C16A 1.4425(18)
O3A C15A 1.2048(18)
O4A C20A 1.3700(16)
O4A C23A 1.4277(18)
O5A C11A 1.3580(16)
O5A C24A 1.4308(18)
N1A C1A 1.3715(17)
N1A C5A 1.3903(18)
N1A C4A 1.4784(17)
N2A C1A 1.2809(18)
N2A C2A 1.4224(18)
C2A C3A 1.3563(19)
C2A C14A 1.4958(19)
C3A C15A 1.4860(19)
C3A C4A 1.5216(19)
C4A C17A 1.5195(18)
C4A H4AA 1.0000
C5A C6A 1.4892(19)
C6A C7A 1.352(2)
C7A C8A 1.4507(19)
C7A H7AA 0.9500
C8A C9A 1.391(2)
C8A C13A 1.4089(19)
C9A C10A 1.3800(19)
C10A C11A 1.3922(19)
C10A H10A 0.9500
C11A C12A 1.405(2)
C12A C13A 1.3763(19)
C12A H12A 0.9500
C13A H13A 0.9500
C14A H14A 0.9800
C14A H14B 0.9800
C14A H14C 0.9800
C16A H16A 0.9800
C16A H16B 0.9800
C16A H16C 0.9800
C17A C18A 1.3905(18)
C17A C22A 1.3963(18)
C18A C19A 1.3987(18)
C18A H18A 0.9500
C19A C20A 1.3895(19)
C19A H19A 0.9500
C20A C21A 1.3985(19)
C21A C22A 1.3870(19)
C21A H21A 0.9500
C22A H22A 0.9500
C23A H23A 0.9800
C23A H23B 0.9800
C23A H23C 0.9800
C24A H24A 0.9800
C24A H24B 0.9800
C24A H24C 0.9800
S1B C1B 1.7565(14)
S1B C6B 1.7585(14)
F1B C9B 1.3515(16)
O1B C5B 1.2131(16)
O2B C15B 1.3469(16)
O2B C16B 1.4449(17)
O3B C15B 1.2126(17)
O4B C20B 1.3689(16)
O4B C23B 1.4297(18)
O5B C11B 1.3560(17)
O5B C24B 1.4322(19)
N1B C1B 1.3715(17)
N1B C5B 1.3912(17)
N1B C4B 1.4749(17)
N2B C1B 1.2836(18)
N2B C2B 1.4180(17)
C2B C3B 1.3557(18)
C2B C14B 1.4969(19)
C3B C15B 1.4817(19)
C3B C4B 1.5191(18)
C4B C17B 1.5195(18)
C4B H4BA 1.0000
C5B C6B 1.4848(19)
C6B C7B 1.3479(19)
C7B C8B 1.4499(19)
C7B H7BA 0.9500
C8B C13B 1.4017(19)
C8B C9B 1.4023(19)
C9B C10B 1.3733(19)
C10B C11B 1.399(2)
C10B H10B 0.9500
C11B C12B 1.398(2)
C12B C13B 1.383(2)
C12B H12B 0.9500
C13B H13B 0.9500
C14B H14D 0.9800
C14B H14E 0.9800
C14B H14F 0.9800
C16B H16D 0.9800
C16B H16E 0.9800
C16B H16F 0.9800
C17B C18B 1.3874(18)
C17B C22B 1.3927(18)
C18B C19B 1.3968(19)
C18B H18B 0.9500
C19B C20B 1.3914(19)
C19B H19B 0.9500
C20B C21B 1.3970(19)
C21B C22B 1.3853(19)
C21B H21B 0.9500
C22B H22B 0.9500
C23B H23D 0.9800
C23B H23E 0.9800
C23B H23F 0.9800
C24B H24D 0.9800
C24B H24E 0.9800
C24B H24F 0.9800

loop_
_geom_hbond_atom_site_label_D
_geom_hbond_atom_site_label_H
_geom_hbond_atom_site_label_A
_geom_hbond_site_symmetry_A
_geom_hbond_distance_DH
_geom_hbond_distance_HA
_geom_hbond_distance_DA
_geom_hbond_angle_DHA
_geom_hbond_publ_flag
C12A H12A O1B 2_666 0.95 2.52 3.4472(18) 166 yes
C13A H13A S1A . 0.95 2.55 3.2321(18) 129 yes
C13B H13B S1B . 0.95 2.54 3.2578(19) 133 yes
C14A H14A O3A . 0.98 2.17 2.927(2) 133 yes
C14B H14D O3B . 0.98 2.15 2.8820(19) 130 yes
C18A H18A O3B 1_565 0.95 2.58 3.249(2) 128 yes
C21A H21A F1B 1_655 0.95 2.48 3.2047(18) 134 yes
C24A H24C O3B . 0.98 2.48 3.2724(19) 137 yes
C24A H24A Cg1 2_766 0.98 2.50 3.3612(19) 147 yes

loop_
_geom_torsion_atom_site_label_1
_geom_torsion_atom_site_label_2
_geom_torsion_atom_site_label_3
_geom_torsion_atom_site_label_4
_geom_torsion
C2A N2A C1A N1A 4.0(2)
C2A N2A C1A S1A -173.94(9)
C5A N1A C1A N2A -175.05(13)
C4A N1A C1A N2A 17.4(2)
C5A N1A C1A S1A 3.11(15)
C4A N1A C1A S1A -164.46(9)
C6A S1A C1A N2A 175.33(12)
C6A S1A C1A N1A -2.93(10)
C1A N2A C2A C3A -10.65(19)
C1A N2A C2A C14A 168.43(12)
N2A C2A C3A C15A -178.59(12)
C14A C2A C3A C15A 2.5(2)
N2A C2A C3A C4A -4.1(2)
C14A C2A C3A C4A 177.00(13)
C1A N1A C4A C17A 94.47(14)
C5A N1A C4A C17A -72.35(15)
C1A N1A C4A C3A -28.20(15)
C5A N1A C4A C3A 164.98(11)
C2A C3A C4A N1A 22.18(16)
C15A C3A C4A N1A -162.90(11)
C2A C3A C4A C17A -98.90(15)
C15A C3A C4A C17A 76.02(14)
C1A N1A C5A O1A 180.00(13)
C4A N1A C5A O1A -12.8(2)
C1A N1A C5A C6A -1.46(16)
C4A N1A C5A C6A 165.70(11)
O1A C5A C6A C7A 1.3(2)
N1A C5A C6A C7A -177.23(12)
O1A C5A C6A S1A 177.66(12)
N1A C5A C6A S1A -0.83(14)
C1A S1A C6A C7A 178.09(13)
C1A S1A C6A C5A 2.11(10)
C5A C6A C7A C8A 178.41(12)
S1A C6A C7A C8A 2.7(2)
C6A C7A C8A C9A -164.72(14)
C6A C7A C8A C13A 15.9(2)
C13A C8A C9A F1A 178.69(11)
C7A C8A C9A F1A -0.78(19)
C13A C8A C9A C10A -1.7(2)
C7A C8A C9A C10A 178.86(12)
F1A C9A C10A C11A -179.58(11)
C8A C9A C10A C11A 0.8(2)
C24A O5A C11A C10A -5.89(19)
C24A O5A C11A C12A 173.63(12)
C9A C10A C11A O5A -179.63(12)
C9A C10A C11A C12A 0.86(19)
O5A C11A C12A C13A 178.95(12)
C10A C11A C12A C13A -1.5(2)
C11A C12A C13A C8A 0.5(2)
C9A C8A C13A C12A 0.98(19)
C7A C8A C13A C12A -179.59(12)
C16A O2A C15A O3A 2.8(2)
C16A O2A C15A C3A -175.94(11)
C2A C3A C15A O3A 1.8(2)
C4A C3A C15A O3A -173.06(14)
C2A C3A C15A O2A -179.61(12)
C4A C3A C15A O2A 5.58(16)
N1A C4A C17A C18A -76.38(15)
C3A C4A C17A C18A 43.75(17)
N1A C4A C17A C22A 102.51(14)
C3A C4A C17A C22A -137.36(13)
C22A C17A C18A C19A -1.0(2)
C4A C17A C18A C19A 177.95(12)
C17A C18A C19A C20A 0.3(2)
C23A O4A C20A C19A 2.7(2)
C23A O4A C20A C21A -177.20(13)
C18A C19A C20A O4A -179.44(13)
C18A C19A C20A C21A 0.4(2)
O4A C20A C21A C22A 179.41(13)
C19A C20A C21A C22A -0.5(2)
C20A C21A C22A C17A -0.2(2)
C18A C17A C22A C21A 0.9(2)
C4A C17A C22A C21A -178.01(13)
C2B N2B C1B N1B -4.0(2)
C2B N2B C1B S1B 173.68(9)
C5B N1B C1B N2B 173.17(13)
C4B N1B C1B N2B -15.8(2)
C5B N1B C1B S1B -4.76(14)
C4B N1B C1B S1B 166.23(9)
C6B S1B C1B N2B -173.17(12)
C6B S1B C1B N1B 4.85(10)
C1B N2B C2B C3B 10.35(19)
C1B N2B C2B C14B -168.29(12)
N2B C2B C3B C15B -179.35(11)
C14B C2B C3B C15B -0.9(2)
N2B C2B C3B C4B 3.03(19)
C14B C2B C3B C4B -178.55(12)
C1B N1B C4B C3B 25.68(15)
C5B N1B C4B C3B -163.84(11)
C1B N1B C4B C17B -98.13(13)
C5B N1B C4B C17B 72.35(15)
C2B C3B C4B N1B -19.80(16)
C15B C3B C4B N1B 162.42(10)
C2B C3B C4B C17B 102.17(14)
C15B C3B C4B C17B -75.61(14)
C1B N1B C5B O1B -177.26(12)
C4B N1B C5B O1B 11.9(2)
C1B N1B C5B C6B 1.79(16)
C4B N1B C5B C6B -169.01(11)
O1B C5B C6B C7B 1.1(2)
N1B C5B C6B C7B -177.93(12)
O1B C5B C6B S1B -179.03(12)
N1B C5B C6B S1B 1.97(13)
C1B S1B C6B C7B 176.05(13)
C1B S1B C6B C5B -3.83(10)
C5B C6B C7B C8B 179.49(12)
S1B C6B C7B C8B -0.4(2)
C6B C7B C8B C13B -4.7(2)
C6B C7B C8B C9B 175.42(14)
C13B C8B C9B F1B -178.35(11)
C7B C8B C9B F1B 1.54(18)
C13B C8B C9B C10B 2.0(2)
C7B C8B C9B C10B -178.11(12)
F1B C9B C10B C11B 179.72(12)
C8B C9B C10B C11B -0.6(2)
C24B O5B C11B C12B 5.1(2)
C24B O5B C11B C10B -175.45(12)
C9B C10B C11B O5B 179.39(12)
C9B C10B C11B C12B -1.1(2)
O5B C11B C12B C13B -179.19(13)
C10B C11B C12B C13B 1.4(2)
C11B C12B C13B C8B 0.1(2)
C9B C8B C13B C12B -1.7(2)
C7B C8B C13B C12B 178.40(13)
C16B O2B C15B O3B 0.88(19)
C16B O2B C15B C3B -179.27(11)
C2B C3B C15B O3B -1.6(2)
C4B C3B C15B O3B 176.18(13)
C2B C3B C15B O2B 178.59(12)
C4B C3B C15B O2B -3.66(15)
N1B C4B C17B C18B 65.35(16)
C3B C4B C17B C18B -55.52(17)
N1B C4B C17B C22B -115.06(14)
C3B C4B C17B C22B 124.07(14)
C22B C17B C18B C19B 0.6(2)
C4B C17B C18B C19B -179.81(13)
C17B C18B C19B C20B -0.5(2)
C23B O4B C20B C19B 6.1(2)
C23B O4B C20B C21B -173.95(13)
C18B C19B C20B O4B -179.75(13)
C18B C19B C20B C21B 0.3(2)
O4B C20B C21B C22B 179.88(13)
C19B C20B C21B C22B -0.2(2)
C20B C21B C22B C17B 0.2(2)
C18B C17B C22B C21B -0.5(2)
C4B C17B C22B C21B 179.95(13)
